data_7111187
loop_
_publ_author_name
'Bong, Dennis T.-Y.'
'Gentric, Lionel'
'Holmes, Daniel'
'Matzger, Adam J.'
'Scherhag, Frank'
'Vollhardt, K. Peter C.'

_publ_section_title
;
 Synthesis of bent [4]phenylene
 (cyclobuta[1,2-a:3,4-b&#x2032;]bisbiphenylene) and structure of a
 bis(trimethylsilyl) derivative: the last [4]phenylene isomerElectronic
 supplementary information (ESI) available: selected bond distances and
 angles for 9, spectral and analytical information. See
 http://www.rsc.org/suppdata/cc/b1/b109789j/
;
_journal_issue 3
_journal_name_full 'Chemical Communications'
_journal_page_first 278
_journal_paper_doi 10.1039/b109789j
_journal_year 2002
_chemical_formula_moiety 'C30 H28 Si2 '
_chemical_formula_sum 'C30 H28 Si2'
_chemical_formula_weight 444.72
_space_group_IT_number 4
_symmetry_cell_setting monoclinic
_symmetry_Int_Tables_number 4
_symmetry_space_group_name_Hall 'P 2yb'
_symmetry_space_group_name_H-M 'P 1 21 1'
_audit_creation_date 'Tue Sep  4 13:59:14 2001'
_audit_creation_method 'by teXsan'
_cell_angle_alpha 90
_cell_angle_beta 103.155(1)
_cell_angle_gamma 90
_cell_formula_units_Z 4
_cell_length_a 9.5453(2)
_cell_length_b 22.1287(3)
_cell_length_c 12.05250(10)
_cell_measurement_reflns_used 8192
_cell_measurement_temperature 147.2
_cell_measurement_theta_max 45.0
_cell_measurement_theta_min 3.5
_cell_volume 2478.98(7)
_computing_cell_refinement 'Bruker SAINT v5.04'
_computing_data_collection 'Bruker SMART v5.052d'
_computing_data_reduction 'Bruker SAINT v5.04'
_computing_publication_material teXsan
_computing_structure_refinement teXsan
_diffrn_ambient_temperature 147.2
_diffrn_measurement_device_type 'SMART CCD'
_diffrn_measurement_method \w-scan
_diffrn_orient_matrix_UB_11 0.00000
_diffrn_orient_matrix_UB_12 0.00000
_diffrn_orient_matrix_UB_13 0.00000
_diffrn_orient_matrix_UB_21 0.00000
_diffrn_orient_matrix_UB_22 0.00000
_diffrn_orient_matrix_UB_23 0.00000
_diffrn_orient_matrix_UB_31 0.00000
_diffrn_orient_matrix_UB_32 0.00000
_diffrn_orient_matrix_UB_33 0.00000
_diffrn_radiation_monochromator graphite
_diffrn_radiation_source 'X-ray tube'
_diffrn_radiation_type MoK\a
_diffrn_radiation_wavelength 0.7107
_diffrn_reflns_av_R_equivalents 0.027
_diffrn_reflns_limit_h_max 6
_diffrn_reflns_limit_h_min -11
_diffrn_reflns_limit_k_max 26
_diffrn_reflns_limit_k_min -26
_diffrn_reflns_limit_l_max 13
_diffrn_reflns_limit_l_min -10
_diffrn_reflns_number 10629
_diffrn_reflns_theta_max 25.65
_diffrn_reflns_theta_min 1.7
_diffrn_standards_decay_% 0.00
_diffrn_standards_interval_count 0
_diffrn_standards_number 0
_exptl_absorpt_coefficient_mu 0.158
_exptl_absorpt_correction_T_max 1.00
_exptl_absorpt_correction_T_min 1.00
_exptl_absorpt_correction_type none
_exptl_absorpt_process_details 'Bruker, 1995'
_exptl_crystal_colour red
_exptl_crystal_density_diffrn 1.191
_exptl_crystal_density_method 'not measured'
_exptl_crystal_description block
_exptl_crystal_F_000 944.00
_exptl_crystal_size_max 0.300
_exptl_crystal_size_mid 0.250
_exptl_crystal_size_min 0.150
_refine_diff_density_max 0.17
_refine_diff_density_min -0.25
_refine_ls_extinction_coef 4.53893
_refine_ls_extinction_method Zachariasen_type_2_Gaussian_isotropic
_refine_ls_goodness_of_fit_ref 2.054
_refine_ls_hydrogen_treatment constr
_refine_ls_matrix_type full
_refine_ls_number_parameters 576
_refine_ls_number_reflns 7219
_refine_ls_number_restraints 0
_refine_ls_R_factor_all 0.0397
_refine_ls_R_factor_gt 0.0360
_refine_ls_shift/su_max 0.0090
_refine_ls_structure_factor_coef F
_refine_ls_weighting_scheme sigma
_refine_ls_wR_factor_all 0.0508
_refine_ls_wR_factor_gt 0.0497
_refine_ls_wR_factor_ref 0.0497
_reflns_number_gt 7219
_reflns_number_total 7710
_reflns_threshold_expression I>3.00sigma
_cod_data_source_file b109789jsup1.cif
_cod_data_source_block bent4_reconstruction
_cod_original_cell_volume 2478.98(6)
_cod_original_sg_symbol_H-M 'P 21       '
_cod_original_formula_sum 'C30 H28 Si2 '
_cod_database_code 7111187

loop_
_symmetry_equiv_pos_as_xyz
'   +x,   +y,   +z'
'   -x,1/2+y,   -z'

loop_
_atom_site_aniso_label
_atom_site_aniso_U_11
_atom_site_aniso_U_22
_atom_site_aniso_U_33
_atom_site_aniso_U_12
_atom_site_aniso_U_13
_atom_site_aniso_U_23
Si(1) 0.0387(4) 0.0288(4) 0.0295(3) -0.0051(3) 0.0143(3) -0.0029(3)
Si(2) 0.0417(4) 0.0284(4) 0.0296(3) 0.0007(3) 0.0131(3) 0.0022(3)
Si(3) 0.0330(4) 0.0358(4) 0.0300(3) -0.0062(3) 0.0107(3) -0.0014(3)
Si(4) 0.0384(4) 0.0317(4) 0.0286(3) -0.0008(3) 0.0116(3) 0.0029(3)
C(1) 0.039(1) 0.027(1) 0.024(1) -0.005(1) 0.0111(10) -0.0045(9)
C(2) 0.038(1) 0.024(1) 0.026(1) -0.003(1) 0.0093(10) -0.0009(9)
C(3) 0.038(1) 0.034(1) 0.031(1) -0.005(1) 0.010(1) 0.000(1)
C(4) 0.039(1) 0.025(1) 0.029(1) -0.006(1) 0.011(1) -0.001(1)
C(5) 0.040(1) 0.028(1) 0.029(1) -0.005(1) 0.011(1) -0.0009(10)
C(6) 0.040(1) 0.028(1) 0.028(1) 0.001(1) 0.014(1) -0.0007(10)
C(7) 0.046(1) 0.027(1) 0.028(1) -0.004(1) 0.014(1) -0.001(1)
C(8) 0.040(1) 0.028(1) 0.027(1) -0.005(1) 0.009(1) -0.001(1)
C(9) 0.036(1) 0.032(1) 0.031(1) -0.005(1) 0.011(1) 0.000(1)
C(10) 0.042(1) 0.032(1) 0.025(1) -0.005(1) 0.012(1) -0.001(1)
C(11) 0.044(1) 0.028(1) 0.027(1) -0.003(1) 0.011(1) -0.001(1)
C(12) 0.039(1) 0.031(1) 0.031(1) 0.000(1) 0.013(1) 0.001(1)
C(13) 0.042(1) 0.032(1) 0.026(1) -0.004(1) 0.012(1) -0.002(1)
C(14) 0.043(1) 0.027(1) 0.027(1) -0.006(1) 0.011(1) -0.0007(10)
C(15) 0.045(2) 0.031(2) 0.027(1) -0.003(1) 0.013(1) -0.002(1)
C(16) 0.053(2) 0.029(1) 0.030(1) -0.006(1) 0.014(1) 0.000(1)
C(17) 0.058(2) 0.031(1) 0.035(1) 0.001(1) 0.016(1) 0.005(1)
C(18) 0.049(2) 0.032(2) 0.036(1) 0.003(1) 0.014(1) 0.003(1)
C(19) 0.058(2) 0.028(1) 0.038(1) -0.006(1) 0.020(1) -0.002(1)
C(20) 0.049(2) 0.034(2) 0.034(1) -0.010(1) 0.020(1) -0.004(1)
C(21) 0.051(2) 0.038(2) 0.048(2) -0.011(1) 0.021(1) -0.001(1)
C(22) 0.059(2) 0.050(2) 0.067(2) -0.012(2) 0.037(2) -0.010(2)
C(23) 0.073(2) 0.044(2) 0.066(2) -0.014(2) 0.044(2) -0.001(2)
C(24) 0.077(2) 0.037(2) 0.040(2) -0.008(2) 0.028(2) 0.002(1)
C(25) 0.049(2) 0.038(2) 0.032(1) -0.006(1) 0.019(1) -0.003(1)
C(26) 0.050(2) 0.043(2) 0.041(1) -0.011(1) 0.016(1) -0.010(1)
C(27) 0.041(1) 0.040(2) 0.046(2) -0.003(1) 0.022(1) 0.001(1)
C(28) 0.052(2) 0.049(2) 0.033(1) 0.003(1) 0.007(1) 0.003(1)
C(29) 0.058(2) 0.032(2) 0.038(1) 0.004(1) 0.022(1) 0.000(1)
C(30) 0.056(2) 0.041(2) 0.056(2) 0.009(1) 0.026(1) 0.011(1)
C(31) 0.035(1) 0.029(1) 0.024(1) -0.003(1) 0.0106(10) -0.0023(10)
C(32) 0.034(1) 0.030(1) 0.025(1) -0.007(1) 0.0092(10) -0.0039(10)
C(33) 0.033(1) 0.032(1) 0.031(1) -0.002(1) 0.011(1) -0.003(1)
C(34) 0.034(1) 0.032(1) 0.026(1) -0.004(1) 0.0119(10) -0.001(1)
C(35) 0.037(1) 0.028(1) 0.025(1) 0.002(1) 0.009(1) -0.0005(10)
C(36) 0.035(1) 0.032(1) 0.030(1) -0.003(1) 0.013(1) -0.002(1)
C(37) 0.033(1) 0.027(1) 0.029(1) -0.001(1) 0.012(1) -0.0032(10)
C(38) 0.034(1) 0.029(1) 0.026(1) -0.001(1) 0.0076(10) 0.0001(10)
C(39) 0.031(1) 0.033(1) 0.033(1) -0.001(1) 0.008(1) 0.002(1)
C(40) 0.032(1) 0.032(1) 0.026(1) -0.002(1) 0.011(1) -0.003(1)
C(41) 0.038(1) 0.025(1) 0.026(1) -0.001(1) 0.007(1) 0.0021(9)
C(42) 0.035(1) 0.032(1) 0.029(1) 0.004(1) 0.011(1) -0.001(1)
C(43) 0.033(1) 0.027(1) 0.031(1) -0.001(1) 0.012(1) -0.0017(10)
C(44) 0.034(1) 0.024(1) 0.029(1) 0.001(1) 0.007(1) 0.0009(10)
C(45) 0.031(1) 0.027(1) 0.027(1) -0.0040(10) 0.0063(10) -0.0007(10)
C(46) 0.035(1) 0.027(1) 0.029(1) -0.003(1) 0.011(1) 0.000(1)
C(47) 0.041(1) 0.027(1) 0.028(1) 0.002(1) 0.010(1) 0.002(1)
C(48) 0.036(1) 0.027(1) 0.036(1) 0.000(1) 0.012(1) 0.000(1)
C(49) 0.033(1) 0.026(1) 0.029(1) -0.004(1) 0.0056(10) -0.0027(10)
C(50) 0.035(1) 0.027(1) 0.027(1) -0.006(1) 0.010(1) -0.0019(10)
C(51) 0.037(1) 0.031(2) 0.043(1) -0.004(1) 0.007(1) 0.003(1)
C(52) 0.033(1) 0.032(2) 0.055(2) -0.001(1) 0.016(1) -0.003(1)
C(53) 0.045(1) 0.038(2) 0.041(1) -0.006(1) 0.023(1) -0.005(1)
C(54) 0.040(1) 0.033(1) 0.031(1) -0.006(1) 0.010(1) 0.002(1)
C(55) 0.042(2) 0.058(2) 0.040(1) -0.008(1) 0.019(1) -0.007(1)
C(56) 0.034(1) 0.051(2) 0.044(2) -0.006(1) 0.008(1) 0.003(1)
C(57) 0.051(2) 0.038(2) 0.043(2) -0.010(1) 0.009(1) 0.000(1)
C(58) 0.044(1) 0.043(2) 0.025(1) -0.001(1) 0.008(1) 0.004(1)
C(59) 0.076(2) 0.036(2) 0.041(2) 0.005(2) 0.027(2) 0.004(1)
C(60) 0.042(2) 0.051(2) 0.053(2) 0.003(1) 0.010(1) 0.017(1)

loop_
_atom_site_label
_atom_site_fract_x
_atom_site_fract_y
_atom_site_fract_z
_atom_site_U_iso_or_equiv
_atom_site_thermal_displace_type
Si(1) -0.09780(8) -0.037 -0.49023(6) 0.031 Uij
Si(2) 0.28030(8) -0.09082(4) -0.45109(6) 0.031 Uij
Si(3) -0.21816(7) -0.011 -0.03934(6) 0.032 Uij
Si(4) 0.16053(8) -0.07112(4) 0.04700(6) 0.032 Uij
C(1) 0.0536(3) -0.0009(1) -0.5456(2) 0.027 Uij
C(2) 0.1983(3) -0.0213(1) -0.5312(2) 0.028 Uij
C(3) 0.2934(3) 0.0093(1) -0.5900(2) 0.031 Uij
C(4) 0.2388(3) 0.0549(1) -0.6635(2) 0.031 Uij
C(5) 0.0948(3) 0.0739(1) -0.6798(2) 0.032 Uij
C(6) 0.0035(3) 0.0485(1) -0.6219(2) 0.030 Uij
C(7) 0.1153(3) 0.1162(1) -0.7742(2) 0.033 Uij
C(8) 0.2611(3) 0.0966(1) -0.7565(2) 0.033 Uij
C(9) 0.3549(3) 0.1151(1) -0.8220(2) 0.032 Uij
C(10) 0.2902(3) 0.1557(1) -0.9060(2) 0.032 Uij
C(11) 0.1461(3) 0.1763(1) -0.9226(2) 0.033 Uij
C(12) 0.0509(3) 0.1567(1) -0.8577(2) 0.034 Uij
C(13) 0.1656(3) 0.2167(1) -1.0185(2) 0.031 Uij
C(14) 0.3135(3) 0.1949(1) -1.0012(2) 0.031 Uij
C(15) 0.3937(3) 0.2160(1) -1.0705(2) 0.032 Uij
C(16) 0.3268(3) 0.2585(1) -1.1595(2) 0.036 Uij
C(17) 0.1908(3) 0.2792(1) -1.1753(2) 0.039 Uij
C(18) 0.1046(3) 0.2575(1) -1.0991(2) 0.039 Uij
C(19) 0.4627(3) 0.2571(1) -1.2028(2) 0.040 Uij
C(20) 0.5290(3) 0.2168(1) -1.1147(2) 0.038 Uij
C(21) 0.6632(3) 0.1942(1) -1.1065(3) 0.041 Uij
C(22) 0.7330(4) 0.2128(2) -1.1924(3) 0.053 Uij
C(23) 0.6676(4) 0.2514(2) -1.2794(3) 0.056 Uij
C(24) 0.5307(4) 0.2750(1) -1.2868(2) 0.048 Uij
C(25) -0.0509(3) -0.0713(1) -0.3455(2) 0.035 Uij
C(26) -0.1915(3) -0.0928(1) -0.5979(2) 0.043 Uij
C(27) -0.2300(3) 0.0244(1) -0.4785(2) 0.038 Uij
C(28) 0.3187(3) -0.0797(2) -0.2939(2) 0.043 Uij
C(29) 0.1677(3) -0.1590(1) -0.5004(2) 0.040 Uij
C(30) 0.4577(4) -0.1060(2) -0.4867(3) 0.047 Uij
C(31) -0.0506(3) 0.0188(1) -0.0821(2) 0.026 Uij
C(32) 0.0907(3) -0.0039(1) -0.0486(2) 0.030 Uij
C(33) 0.2029(3) 0.0213(1) -0.0972(2) 0.030 Uij
C(34) 0.1667(3) 0.0660(1) -0.1776(2) 0.030 Uij
C(35) 0.0262(3) 0.0896(1) -0.2081(2) 0.029 Uij
C(36) -0.0820(3) 0.0675(1) -0.1622(2) 0.029 Uij
C(37) 0.0686(3) 0.1304(1) -0.2957(2) 0.028 Uij
C(38) 0.2106(3) 0.1054(1) -0.2669(2) 0.029 Uij
C(39) 0.3165(3) 0.1197(1) -0.3243(2) 0.030 Uij
C(40) 0.2685(3) 0.1613(1) -0.4115(2) 0.030 Uij
C(41) 0.1290(3) 0.1865(1) -0.4384(2) 0.029 Uij
C(42) 0.0212(3) 0.1718(1) -0.3812(2) 0.031 Uij
C(43) 0.1651(3) 0.2223(1) -0.5346(2) 0.027 Uij
C(44) 0.3084(3) 0.1959(1) -0.5074(2) 0.030 Uij
C(45) 0.3989(3) 0.2114(1) -0.5736(2) 0.028 Uij
C(46) 0.3455(3) 0.2529(1) -0.6688(2) 0.029 Uij
C(47) 0.2116(3) 0.2767(1) -0.6949(2) 0.033 Uij
C(48) 0.1151(3) 0.2604(1) -0.6229(2) 0.032 Uij
C(49) 0.4863(3) 0.2461(1) -0.7035(2) 0.029 Uij
C(50) 0.5384(3) 0.2057(1) -0.6112(2) 0.029 Uij
C(51) 0.6699(3) 0.1786(1) -0.5947(2) 0.037 Uij
C(52) 0.7518(3) 0.1926(1) -0.6739(3) 0.039 Uij
C(53) 0.7012(3) 0.2320(1) -0.7644(2) 0.039 Uij
C(54) 0.5657(3) 0.2597(1) -0.7821(2) 0.032 Uij
C(55) -0.2269(3) 0.0136(2) 0.1071(2) 0.044 Uij
C(56) -0.3809(3) 0.0233(2) -0.1370(2) 0.041 Uij
C(57) -0.2436(3) -0.0943(1) -0.0608(2) 0.045 Uij
C(58) 0.0750(3) -0.0847(1) 0.1696(2) 0.035 Uij
C(59) 0.1466(4) -0.1414(1) -0.0415(3) 0.047 Uij
C(60) 0.3563(3) -0.0598(2) 0.1119(3) 0.048 Uij
H(1) 0.392 -0.002 -0.578 0.037 Uij
H(2) -0.092 0.063 -0.632 0.036 Uij
H(3) 0.452 0.102 -0.811 0.038 Uij
H(4) -0.047 0.170 -0.869 0.040 Uij
H(5) 0.153 0.307 -1.234 0.047 Uij
H(6) 0.009 0.271 -1.105 0.047 Uij
H(7) 0.707 0.168 -1.046 0.049 Uij
H(8) 0.827 0.198 -1.191 0.063 Uij
H(9) 0.718 0.262 -1.336 0.068 Uij
H(10) 0.487 0.302 -1.346 0.058 Uij
H(11) -0.136 -0.087 -0.327 0.042 Uij
H(12) 0.016 -0.103 -0.344 0.042 Uij
H(13) -0.010 -0.041 -0.291 0.042 Uij
H(14) -0.270 -0.110 -0.573 0.052 Uij
H(15) -0.225 -0.074 -0.669 0.052 Uij
H(16) -0.126 -0.124 -0.605 0.052 Uij
H(17) -0.186 0.053 -0.422 0.046 Uij
H(18) -0.260 0.044 -0.550 0.046 Uij
H(19) -0.312 0.007 -0.458 0.046 Uij
H(20) 0.363 -0.115 -0.257 0.051 Uij
H(21) 0.382 -0.046 -0.274 0.051 Uij
H(22) 0.232 -0.072 -0.271 0.051 Uij
H(23) 0.076 -0.154 -0.484 0.047 Uij
H(24) 0.158 -0.164 -0.580 0.047 Uij
H(25) 0.213 -0.194 -0.462 0.047 Uij
H(26) 0.499 -0.142 -0.449 0.057 Uij
H(27) 0.444 -0.111 -0.567 0.057 Uij
H(28) 0.521 -0.073 -0.463 0.057 Uij
H(29) 0.299 0.007 -0.074 0.036 Uij
H(30) -0.176 0.084 -0.183 0.035 Uij
H(31) 0.411 0.103 -0.306 0.037 Uij
H(32) -0.073 0.188 -0.399 0.037 Uij
H(33) 0.182 0.303 -0.758 0.039 Uij
H(34) 0.020 0.276 -0.637 0.039 Uij
H(35) 0.704 0.151 -0.533 0.044 Uij
H(36) 0.844 0.175 -0.666 0.047 Uij
H(37) 0.760 0.240 -0.816 0.047 Uij
H(38) 0.531 0.286 -0.844 0.039 Uij
H(39) -0.147 -0.002 0.161 0.053 Uij
H(40) -0.226 0.056 0.111 0.053 Uij
H(41) -0.313 -0.001 0.124 0.053 Uij
H(42) -0.376 0.066 -0.131 0.050 Uij
H(43) -0.384 0.012 -0.213 0.050 Uij
H(44) -0.465 0.010 -0.116 0.050 Uij
H(45) -0.330 -0.106 -0.041 0.054 Uij
H(46) -0.248 -0.104 -0.138 0.054 Uij
H(47) -0.165 -0.115 -0.014 0.054 Uij
H(48) 0.091 -0.051 0.219 0.043 Uij
H(49) -0.025 -0.091 0.142 0.043 Uij
H(50) 0.117 -0.119 0.210 0.043 Uij
H(51) 0.048 -0.149 -0.076 0.057 Uij
H(52) 0.199 -0.136 -0.099 0.057 Uij
H(53) 0.185 -0.175 0.005 0.057 Uij
H(54) 0.394 -0.095 0.154 0.058 Uij
H(55) 0.406 -0.053 0.054 0.058 Uij
H(56) 0.368 -0.026 0.162 0.058 Uij

loop_
_atom_type_symbol
_atom_type_oxidation_number
_atom_type_number_in_cell
_atom_type_scat_dispersion_real
_atom_type_scat_dispersion_imag
_atom_type_scat_source
C 0 120 0.003 0.002 'International Tables'
H 0 112 0.000 0.000 'International Tables'
Si 0 8 0.082 0.070 'International Tables'

loop_
_geom_angle_atom_site_label_1
_geom_angle_atom_site_label_2
_geom_angle_atom_site_label_3
_geom_angle
_geom_angle_publ_flag
C(1) Si(1) C(25) 117.4(1) yes
C(1) Si(1) C(26) 108.3(1) yes
C(1) Si(1) C(27) 107.9(1) yes
C(25) Si(1) C(26) 110.4(1) yes
C(25) Si(1) C(27) 104.4(1) yes
C(26) Si(1) C(27) 107.9(1) yes
C(2) Si(2) C(28) 112.0(1) yes
C(2) Si(2) C(29) 110.7(1) yes
C(2) Si(2) C(30) 108.7(1) yes
C(28) Si(2) C(29) 113.3(1) yes
C(28) Si(2) C(30) 106.2(1) yes
C(29) Si(2) C(30) 105.5(1) yes
C(31) Si(3) C(55) 112.1(1) yes
C(31) Si(3) C(56) 108.5(1) yes
C(31) Si(3) C(57) 113.1(1) yes
C(55) Si(3) C(56) 105.5(1) yes
C(55) Si(3) C(57) 112.7(1) yes
C(56) Si(3) C(57) 104.3(1) yes
C(32) Si(4) C(58) 116.6(1) yes
C(32) Si(4) C(59) 109.5(1) yes
C(32) Si(4) C(60) 109.1(1) yes
C(58) Si(4) C(59) 109.3(1) yes
C(58) Si(4) C(60) 105.4(1) yes
C(59) Si(4) C(60) 106.5(2) yes
Si(1) C(1) C(2) 128.4(2) yes
Si(1) C(1) C(6) 111.8(2) yes
C(2) C(1) C(6) 119.3(2) yes
Si(2) C(2) C(1) 126.6(2) yes
Si(2) C(2) C(3) 113.6(2) yes
C(1) C(2) C(3) 119.6(2) yes
C(2) C(3) C(4) 118.4(2) yes
C(3) C(4) C(5) 121.9(2) yes
C(3) C(4) C(8) 147.1(3) yes
C(5) C(4) C(8) 90.6(2) yes
C(4) C(5) C(6) 121.7(2) yes
C(4) C(5) C(7) 90.1(2) yes
C(6) C(5) C(7) 147.9(3) yes
C(1) C(6) C(5) 119.0(2) yes
C(5) C(7) C(8) 89.3(2) yes
C(5) C(7) C(12) 146.3(3) yes
C(8) C(7) C(12) 124.2(2) yes
C(4) C(8) C(7) 90.0(2) yes
C(4) C(8) C(9) 145.7(3) yes
C(7) C(8) C(9) 124.1(2) yes
C(8) C(9) C(10) 111.7(2) yes
C(9) C(10) C(11) 124.5(2) yes
C(9) C(10) C(14) 144.7(3) yes
C(11) C(10) C(14) 90.8(2) yes
C(10) C(11) C(12) 123.7(2) yes
C(10) C(11) C(13) 90.8(2) yes
C(12) C(11) C(13) 145.5(3) yes
C(7) C(12) C(11) 111.8(2) yes
C(11) C(13) C(14) 88.8(2) yes
C(11) C(13) C(18) 146.8(3) yes
C(14) C(13) C(18) 124.4(2) yes
C(10) C(14) C(13) 89.6(2) yes
C(10) C(14) C(15) 152.5(3) yes
C(13) C(14) C(15) 117.9(2) yes
C(14) C(15) C(16) 117.8(3) yes
C(14) C(15) C(20) 152.1(3) yes
C(16) C(15) C(20) 89.9(2) yes
C(15) C(16) C(17) 124.6(2) yes
C(15) C(16) C(19) 88.6(2) yes
C(17) C(16) C(19) 146.7(3) yes
C(16) C(17) C(18) 117.7(2) yes
C(13) C(18) C(17) 117.5(3) yes
C(16) C(19) C(20) 91.4(2) yes
C(16) C(19) C(24) 146.7(3) yes
C(20) C(19) C(24) 121.6(3) yes
C(15) C(20) C(19) 90.0(2) yes
C(15) C(20) C(21) 147.3(3) yes
C(19) C(20) C(21) 122.6(3) yes
C(20) C(21) C(22) 115.7(3) yes
C(21) C(22) C(23) 121.8(3) yes
C(22) C(23) C(24) 122.4(3) yes
C(19) C(24) C(23) 116.0(3) yes
Si(3) C(31) C(32) 127.4(2) yes
Si(3) C(31) C(36) 112.4(2) yes
C(32) C(31) C(36) 120.1(2) yes
Si(4) C(32) C(31) 129.2(2) yes
Si(4) C(32) C(33) 111.0(2) yes
C(31) C(32) C(33) 119.7(2) yes
C(32) C(33) C(34) 118.3(2) yes
C(33) C(34) C(35) 121.6(2) yes
C(33) C(34) C(38) 148.1(2) yes
C(35) C(34) C(38) 90.1(2) yes
C(34) C(35) C(36) 121.5(2) yes
C(34) C(35) C(37) 90.8(2) yes
C(36) C(35) C(37) 147.4(2) yes
C(31) C(36) C(35) 118.7(2) yes
C(35) C(37) C(38) 89.4(2) yes
C(35) C(37) C(42) 145.6(2) yes
C(38) C(37) C(42) 124.8(2) yes
C(34) C(38) C(37) 89.7(2) yes
C(34) C(38) C(39) 146.8(2) yes
C(37) C(38) C(39) 123.3(2) yes
C(38) C(39) C(40) 112.0(2) yes
C(39) C(40) C(41) 124.4(2) yes
C(39) C(40) C(44) 144.8(2) yes
C(41) C(40) C(44) 90.8(2) yes
C(40) C(41) C(42) 123.8(2) yes
C(40) C(41) C(43) 90.9(2) yes
C(42) C(41) C(43) 145.3(2) yes
C(37) C(42) C(41) 111.7(2) yes
C(41) C(43) C(44) 89.0(2) yes
C(41) C(43) C(48) 146.0(2) yes
C(44) C(43) C(48) 124.8(2) yes
C(40) C(44) C(43) 89.3(2) yes
C(40) C(44) C(45) 153.2(2) yes
C(43) C(44) C(45) 117.4(2) yes
C(44) C(45) C(46) 117.8(2) yes
C(44) C(45) C(50) 152.5(2) yes
C(46) C(45) C(50) 89.5(2) yes
C(45) C(46) C(47) 124.6(2) yes
C(45) C(46) C(49) 89.0(2) yes
C(47) C(46) C(49) 146.3(2) yes
C(46) C(47) C(48) 117.5(2) yes
C(43) C(48) C(47) 117.8(2) yes
C(46) C(49) C(50) 91.1(2) yes
C(46) C(49) C(54) 147.0(2) yes
C(50) C(49) C(54) 121.7(2) yes
C(45) C(50) C(49) 90.4(2) yes
C(45) C(50) C(51) 147.1(2) yes
C(49) C(50) C(51) 122.4(2) yes
C(50) C(51) C(52) 116.2(2) yes
C(51) C(52) C(53) 121.6(2) yes
C(52) C(53) C(54) 122.4(2) yes
C(49) C(54) C(53) 115.7(2) yes

loop_
_geom_bond_atom_site_label_1
_geom_bond_atom_site_label_2
_geom_bond_distance
_geom_bond_publ_flag
Si(1) C(1) 1.895(2) yes
Si(1) C(25) 1.865(3) yes
Si(1) C(26) 1.872(3) yes
Si(1) C(27) 1.874(3) yes
Si(2) C(2) 1.890(3) yes
Si(2) C(28) 1.862(3) yes
Si(2) C(29) 1.869(3) yes
Si(2) C(30) 1.869(3) yes
Si(3) C(31) 1.906(2) yes
Si(3) C(55) 1.867(3) yes
Si(3) C(56) 1.881(3) yes
Si(3) C(57) 1.872(3) yes
Si(4) C(32) 1.906(3) yes
Si(4) C(58) 1.867(3) yes
Si(4) C(59) 1.873(3) yes
Si(4) C(60) 1.871(3) yes
C(1) C(2) 1.425(4) yes
C(1) C(6) 1.440(4) yes
C(2) C(3) 1.441(3) yes
C(3) C(4) 1.364(4) yes
C(4) C(5) 1.407(4) yes
C(4) C(8) 1.505(4) yes
C(5) C(6) 1.356(4) yes
C(5) C(7) 1.520(4) yes
C(7) C(8) 1.426(4) yes
C(7) C(12) 1.383(4) yes
C(8) C(9) 1.384(4) yes
C(9) C(10) 1.388(4) yes
C(10) C(11) 1.420(4) yes
C(10) C(14) 1.495(4) yes
C(11) C(12) 1.397(4) yes
C(11) C(13) 1.505(4) yes
C(13) C(14) 1.461(4) yes
C(13) C(18) 1.357(4) yes
C(14) C(15) 1.338(4) yes
C(15) C(16) 1.460(4) yes
C(15) C(20) 1.506(4) yes
C(16) C(17) 1.349(4) yes
C(16) C(19) 1.506(4) yes
C(17) C(18) 1.447(4) yes
C(19) C(20) 1.421(4) yes
C(19) C(24) 1.378(4) yes
C(20) C(21) 1.357(4) yes
C(21) C(22) 1.414(4) yes
C(22) C(23) 1.385(5) yes
C(23) C(24) 1.391(5) yes
C(31) C(32) 1.410(4) yes
C(31) C(36) 1.433(4) yes
C(32) C(33) 1.445(3) yes
C(33) C(34) 1.372(4) yes
C(34) C(35) 1.408(4) yes
C(34) C(38) 1.517(4) yes
C(35) C(36) 1.368(4) yes
C(35) C(37) 1.512(3) yes
C(37) C(38) 1.432(4) yes
C(37) C(42) 1.376(4) yes
C(38) C(39) 1.385(4) yes
C(39) C(40) 1.395(4) yes
C(40) C(41) 1.411(4) yes
C(40) C(44) 1.505(4) yes
C(41) C(42) 1.400(4) yes
C(41) C(43) 1.507(3) yes
C(43) C(44) 1.455(4) yes
C(43) C(48) 1.357(4) yes
C(44) C(45) 1.348(4) yes
C(45) C(46) 1.467(4) yes
C(45) C(50) 1.506(4) yes
C(46) C(47) 1.351(4) yes
C(46) C(49) 1.504(3) yes
C(47) C(48) 1.447(4) yes
C(49) C(50) 1.426(4) yes
C(49) C(54) 1.374(4) yes
C(50) C(51) 1.364(4) yes
C(51) C(52) 1.400(4) yes
C(52) C(53) 1.395(4) yes
C(53) C(54) 1.403(4) yes
